data_7042458
loop_
_publ_author_name
'Qiu, Chaoqun'
'He, Zhangzhen'
'Cui, Meiyan'
'Tang, Yingying'
'Chen, Sihuai'

_publ_section_title
;
 Synthesis, structure, and magnetic properties of new layered phosphate
 halides Sr2Cu5(PO4)4X2&#x00B7;8H2O (X = Cl, Br) with a crown-like
 building unit.
;
_journal_issue 13
_journal_name_full 'Dalton transactions (Cambridge, England : 2003)'
_journal_page_first 4461
_journal_page_last 4466
_journal_paper_doi 10.1039/c7dt00046d
_journal_volume 46
_journal_year 2017
_chemical_absolute_configuration s
_chemical_formula_moiety ' Cl2 Cu5 O16 P4, 8(O), 2(Sr)'
_chemical_formula_sum 'Cl2 Cu5 O24 P4 Sr2'
_chemical_formula_weight 1071.77
_space_group_crystal_system tetragonal
_space_group_IT_number 90
_space_group_name_Hall 'P 4ab 2ab'
_space_group_name_H-M_alt 'P 4 21 2'
_symmetry_space_group_name_Hall 'P 4ab 2ab'
_symmetry_space_group_name_H-M 'P 4 21 2'
_audit_creation_method SHELXL-2014/7
_audit_update_record
;
2017-02-15 deposited with the CCDC.
2017-03-13 downloaded from the CCDC.
;
_cell_angle_alpha 90
_cell_angle_beta 90
_cell_angle_gamma 90
_cell_formula_units_Z 2
_cell_length_a 9.632(4)
_cell_length_b 9.632(4)
_cell_length_c 12.464(5)
_cell_measurement_reflns_used 3210
_cell_measurement_temperature 293(2)
_cell_measurement_theta_max 27.3968
_cell_measurement_theta_min 2.1145
_cell_volume 1156.4(8)
_computing_structure_refinement 'SHELXL-2014/7 (Sheldrick, 2014)'
_diffrn_ambient_temperature 293(2)
_diffrn_measured_fraction_theta_full 0.996
_diffrn_measured_fraction_theta_max 0.996
_diffrn_measurement_device_type 'Bruker P4'
_diffrn_measurement_method '\w scans'
_diffrn_radiation_type MoK\a
_diffrn_radiation_wavelength 0.71073
_diffrn_reflns_av_R_equivalents 0.0529
_diffrn_reflns_av_unetI/netI 0.0375
_diffrn_reflns_Laue_measured_fraction_full 0.996
_diffrn_reflns_Laue_measured_fraction_max 0.996
_diffrn_reflns_limit_h_max 12
_diffrn_reflns_limit_h_min -12
_diffrn_reflns_limit_k_max 12
_diffrn_reflns_limit_k_min -12
_diffrn_reflns_limit_l_max 16
_diffrn_reflns_limit_l_min -16
_diffrn_reflns_number 9098
_diffrn_reflns_point_group_measured_fraction_full 0.997
_diffrn_reflns_point_group_measured_fraction_max 0.998
_diffrn_reflns_theta_full 25.242
_diffrn_reflns_theta_max 27.397
_diffrn_reflns_theta_min 2.672
_exptl_absorpt_coefficient_mu 9.698
_exptl_absorpt_correction_T_max 0.379
_exptl_absorpt_correction_T_min 0.325
_exptl_absorpt_correction_type multi-scan
_exptl_crystal_colour Blue
_exptl_crystal_density_diffrn 3.078
_exptl_crystal_description Plate
_exptl_crystal_F_000 1014
_exptl_crystal_size_max 0.2000
_exptl_crystal_size_mid 0.1000
_exptl_crystal_size_min 0.1000
_refine_diff_density_max 0.682
_refine_diff_density_min -0.570
_refine_diff_density_rms 0.130
_refine_ls_abs_structure_details
;
 Refined as an inversion twin.
;
_refine_ls_abs_structure_Flack 0.278(18)
_refine_ls_extinction_method none
_refine_ls_goodness_of_fit_ref 1.041
_refine_ls_hydrogen_treatment none
_refine_ls_matrix_type full
_refine_ls_number_parameters 88
_refine_ls_number_reflns 1339
_refine_ls_number_restraints 0
_refine_ls_restrained_S_all 1.041
_refine_ls_R_factor_all 0.0304
_refine_ls_R_factor_gt 0.0267
_refine_ls_shift/su_max 0.001
_refine_ls_shift/su_mean 0.000
_refine_ls_structure_factor_coef Fsqd
_refine_ls_weighting_details 'w=1/[\s^2^(Fo^2^)+(0.0307P)^2^] where P=(Fo^2^+2Fc^2^)/3'
_refine_ls_weighting_scheme calc
_refine_ls_wR_factor_gt 0.0594
_refine_ls_wR_factor_ref 0.0608
_reflns_Friedel_coverage 0.612
_reflns_Friedel_fraction_full 1.000
_reflns_Friedel_fraction_max 1.000
_reflns_number_gt 1244
_reflns_number_total 1339
_reflns_threshold_expression 'I > 2\s(I)'
_cod_data_source_file c7dt00046d2.cif
_cod_data_source_block 1
_cod_depositor_comments
;
The following automatic conversions were performed:

'_exptl_absorpt_correction_type' value 'Multi-scan' changed to
'multi-scan' according to
/home/data/users/saulius/crontab/automatic-downloads/rss-feeds/RSC/lib/dictionaries/cif_core.dic
dictionary named 'cif_core.dic' version 2.4.2 from 2011-04-26.

Automatic conversion script
Id: cif_fix_values 4973 2017-02-22 13:04:09Z antanas 

 Adding full bibliography for 7042458--7042459.cif.
;
_cod_original_cell_volume 1156.4(11)
_cod_database_code 7042458
_shelx_shelxl_version_number 2014/7
_shelx_space_group_comment
;
The symmetry employed for this shelxl refinement is uniquely defined
by the following loop, which should always be used as a source of
symmetry information in preference to the above space-group names.
They are only intended as comments.
;
_shelx_estimated_absorpt_t_min 0.325
_shelx_estimated_absorpt_t_max 0.379

loop_
_space_group_symop_operation_xyz
'x, y, z'
'-y+1/2, x+1/2, z'
'-x, -y, z'
'y+1/2, -x+1/2, z'
'x+1/2, -y+1/2, -z'
'y, x, -z'
'-x+1/2, y+1/2, -z'
'-y, -x, -z'

loop_
_atom_site_label
_atom_site_type_symbol
_atom_site_fract_x
_atom_site_fract_y
_atom_site_fract_z
_atom_site_U_iso_or_equiv
_atom_site_adp_type
_atom_site_occupancy
_atom_site_site_symmetry_order
_atom_site_calc_flag
_atom_site_refinement_flags_posn
_atom_site_refinement_flags_adp
_atom_site_refinement_flags_occupancy
Cu1 Cu 0.76903(6) 0.48616(7) 1.05423(5) 0.01286(17) Uani 1 1 d . . .
Cu2 Cu 1.0000 0.5000 0.75939(10) 0.0121(3) Uani 1 4 d S T P
Cl1 Cl 1.0000 0.5000 1.1778(2) 0.0188(6) Uani 1 4 d S T P
Cl2 Cl 1.0000 0.5000 0.5334(3) 0.0384(8) Uani 1 4 d S T P
P1 P 0.77913(14) 0.69031(14) 0.86134(11) 0.0112(3) Uani 1 1 d . . .
O1 O 0.8475(4) 0.6342(4) 0.9656(3) 0.0116(7) Uani 1 1 d . . .
O2 O 0.6841(4) 0.3462(4) 1.1450(4) 0.0143(10) Uani 1 1 d . . .
O3 O 0.6628(4) 0.6228(4) 1.1325(4) 0.0165(10) Uani 1 1 d . . .
O4 O 0.8315(4) 0.6110(4) 0.7644(3) 0.0164(9) Uani 1 1 d . . .
O5 O 0.9113(8) 0.8176(6) 0.5993(4) 0.0619(18) Uani 1 1 d . . .
O6 O 0.5893(8) 0.7306(7) 0.6287(6) 0.093(3) Uani 1 1 d . . .
Sr1 Sr 1.0000 1.0000 0.73582(6) 0.0244(2) Uani 1 2 d S T P

loop_
_atom_site_aniso_label
_atom_site_aniso_U_11
_atom_site_aniso_U_22
_atom_site_aniso_U_33
_atom_site_aniso_U_23
_atom_site_aniso_U_13
_atom_site_aniso_U_12
Cu1 0.0120(3) 0.0078(3) 0.0187(4) 0.0006(3) 0.0026(3) 0.0002(3)
Cu2 0.0091(4) 0.0091(4) 0.0182(6) 0.000 0.000 0.000
Cl1 0.0175(8) 0.0175(8) 0.0216(13) 0.000 0.000 0.000
Cl2 0.0429(12) 0.0429(12) 0.0293(16) 0.000 0.000 0.000
P1 0.0082(7) 0.0086(7) 0.0167(7) -0.0017(6) -0.0005(6) 0.0010(5)
O1 0.0097(19) 0.0096(18) 0.0155(17) 0.0001(17) -0.0006(17) -0.0004(14)
O2 0.017(2) 0.0087(19) 0.018(3) -0.0010(17) 0.0036(19) 0.0016(16)
O3 0.015(2) 0.010(2) 0.025(3) 0.0013(18) 0.006(2) 0.0020(16)
O4 0.013(2) 0.017(2) 0.020(2) -0.0060(17) -0.0010(17) 0.0038(17)
O5 0.118(5) 0.033(3) 0.034(4) 0.000(3) -0.019(3) 0.007(3)
O6 0.100(6) 0.099(6) 0.080(5) 0.062(5) -0.041(4) -0.056(5)
Sr1 0.0178(4) 0.0378(5) 0.0175(4) 0.000 0.000 0.0041(4)

loop_
_atom_type_symbol
_atom_type_description
_atom_type_scat_dispersion_real
_atom_type_scat_dispersion_imag
_atom_type_scat_source
Cl Cl 0.1484 0.1585 'International Tables Vol C Tables 4.2.6.8 and 6.1.1.4'
Cu Cu 0.3201 1.2651 'International Tables Vol C Tables 4.2.6.8 and 6.1.1.4'
O O 0.0106 0.0060 'International Tables Vol C Tables 4.2.6.8 and 6.1.1.4'
P P 0.1023 0.0942 'International Tables Vol C Tables 4.2.6.8 and 6.1.1.4'
Sr Sr -1.5307 3.2498 'International Tables Vol C Tables 4.2.6.8 and 6.1.1.4'

loop_
_geom_angle_atom_site_label_1
_geom_angle_atom_site_label_2
_geom_angle_atom_site_label_3
_geom_angle
_geom_angle_site_symmetry_1
_geom_angle_site_symmetry_3
O3 Cu1 O2 87.47(15) . .
O3 Cu1 O1 89.61(16) . .
O2 Cu1 O1 177.02(15) . .
O3 Cu1 O1 175.44(18) . 2_645
O2 Cu1 O1 93.16(16) . 2_645
O1 Cu1 O1 89.69(19) . 2_645
O3 Cu1 Cl1 96.56(14) . .
O2 Cu1 Cl1 92.80(14) . .
O1 Cu1 Cl1 88.16(11) . .
O1 Cu1 Cl1 87.92(11) 2_645 .
O3 Cu1 Sr1 40.91(12) . 5_467
O2 Cu1 Sr1 46.77(11) . 5_467
O1 Cu1 Sr1 130.28(10) . 5_467
O1 Cu1 Sr1 139.13(10) 2_645 5_467
Cl1 Cu1 Sr1 99.91(6) . 5_467
O4 Cu2 O4 89.941(9) . 4_565
O4 Cu2 O4 89.939(9) . 2_645
O4 Cu2 O4 176.3(2) 4_565 2_645
O4 Cu2 O4 176.3(2) . 3_765
O4 Cu2 O4 89.940(9) 4_565 3_765
O4 Cu2 O4 89.940(9) 2_645 3_765
O4 Cu2 Cl2 91.85(12) . .
O4 Cu2 Cl2 91.85(12) 4_565 .
O4 Cu2 Cl2 91.85(12) 2_645 .
O4 Cu2 Cl2 91.85(12) 3_765 .
Cu1 Cl1 Cu1 71.15(5) 2_645 3_765
Cu1 Cl1 Cu1 110.72(10) 2_645 4_565
Cu1 Cl1 Cu1 71.15(5) 3_765 4_565
Cu1 Cl1 Cu1 71.15(5) 2_645 .
Cu1 Cl1 Cu1 110.72(10) 3_765 .
Cu1 Cl1 Cu1 71.15(5) 4_565 .
O4 P1 O3 106.2(2) . 6_557
O4 P1 O2 111.9(2) . 7_657
O3 P1 O2 113.3(2) 6_557 7_657
O4 P1 O1 110.5(2) . .
O3 P1 O1 108.4(2) 6_557 .
O2 P1 O1 106.5(2) 7_657 .
O4 P1 Sr1 69.29(16) . 2_645
O3 P1 Sr1 36.99(17) 6_557 2_645
O2 P1 Sr1 129.94(17) 7_657 2_645
O1 P1 Sr1 120.10(16) . 2_645
P1 O1 Cu1 124.2(2) . .
P1 O1 Cu1 126.3(2) . 4_565
Cu1 O1 Cu1 106.86(16) . 4_565
P1 O2 Cu1 123.3(2) 7_647 .
P1 O2 Sr1 134.4(2) 7_647 5_467
Cu1 O2 Sr1 102.26(15) . 5_467
P1 O3 Cu1 127.1(3) 6_557 .
P1 O3 Sr1 121.9(2) 6_557 5_467
Cu1 O3 Sr1 109.47(16) . 5_467
P1 O4 Cu2 125.5(2) . .
O3 Sr1 O3 100.3(2) 5_567 7_657
O3 Sr1 O5 108.04(15) 5_567 .
O3 Sr1 O5 122.17(18) 7_657 .
O3 Sr1 O5 122.17(18) 5_567 3_775
O3 Sr1 O5 108.04(15) 7_657 3_775
O5 Sr1 O5 97.9(3) . 3_775
O3 Sr1 O6 163.2(2) 5_567 2_655
O3 Sr1 O6 70.72(16) 7_657 2_655
O5 Sr1 O6 67.9(2) . 2_655
O5 Sr1 O6 74.5(3) 3_775 2_655
O3 Sr1 O6 70.72(16) 5_567 4_565
O3 Sr1 O6 163.2(2) 7_657 4_565
O5 Sr1 O6 74.5(3) . 4_565
O5 Sr1 O6 67.9(2) 3_775 4_565
O6 Sr1 O6 121.4(3) 2_655 4_565
O3 Sr1 O2 60.47(11) 5_567 5_567
O3 Sr1 O2 78.44(12) 7_657 5_567
O5 Sr1 O2 159.04(18) . 5_567
O5 Sr1 O2 77.08(17) 3_775 5_567
O6 Sr1 O2 128.30(17) 2_655 5_567
O6 Sr1 O2 84.8(2) 4_565 5_567
O3 Sr1 O2 78.44(12) 5_567 7_657
O3 Sr1 O2 60.47(11) 7_657 7_657
O5 Sr1 O2 77.08(17) . 7_657
O5 Sr1 O2 159.04(18) 3_775 7_657
O6 Sr1 O2 84.8(2) 2_655 7_657
O6 Sr1 O2 128.30(17) 4_565 7_657
O2 Sr1 O2 114.53(18) 5_567 7_657
O3 Sr1 P1 112.18(11) 5_567 2_655
O3 Sr1 P1 21.09(9) 7_657 2_655
O5 Sr1 P1 128.47(15) . 2_655
O5 Sr1 P1 86.96(13) 3_775 2_655
O6 Sr1 P1 64.19(14) 2_655 2_655
O6 Sr1 P1 149.25(18) 4_565 2_655
O2 Sr1 P1 72.05(9) 5_567 2_655
O2 Sr1 P1 80.77(8) 7_657 2_655
O3 Sr1 P1 21.09(9) 5_567 4_565
O3 Sr1 P1 112.18(11) 7_657 4_565
O5 Sr1 P1 86.97(13) . 4_565
O5 Sr1 P1 128.47(15) 3_775 4_565
O6 Sr1 P1 149.25(18) 2_655 4_565
O6 Sr1 P1 64.19(14) 4_565 4_565
O2 Sr1 P1 80.77(8) 5_567 4_565
O2 Sr1 P1 72.05(9) 7_657 4_565
P1 Sr1 P1 128.65(6) 2_655 4_565
O3 Sr1 Cu1 29.62(9) 5_567 5_567
O3 Sr1 Cu1 87.64(11) 7_657 5_567
O5 Sr1 Cu1 136.29(13) . 5_567
O5 Sr1 Cu1 102.11(16) 3_775 5_567
O6 Sr1 Cu1 155.22(14) 2_655 5_567
O6 Sr1 Cu1 77.69(18) 4_565 5_567
O2 Sr1 Cu1 30.97(8) 5_567 5_567
O2 Sr1 Cu1 95.13(10) 7_657 5_567
P1 Sr1 Cu1 91.28(3) 2_655 5_567
P1 Sr1 Cu1 50.38(3) 4_565 5_567
O3 Sr1 Cu1 87.64(11) 5_567 7_657
O3 Sr1 Cu1 29.62(9) 7_657 7_657
O5 Sr1 Cu1 102.11(16) . 7_657
O5 Sr1 Cu1 136.29(13) 3_775 7_657
O6 Sr1 Cu1 77.69(18) 2_655 7_657
O6 Sr1 Cu1 155.22(14) 4_565 7_657
O2 Sr1 Cu1 95.13(10) 5_567 7_657
O2 Sr1 Cu1 30.97(8) 7_657 7_657
P1 Sr1 Cu1 50.38(3) 2_655 7_657
P1 Sr1 Cu1 91.28(3) 4_565 7_657
Cu1 Sr1 Cu1 89.51(4) 5_567 7_657

loop_
_geom_bond_atom_site_label_1
_geom_bond_atom_site_label_2
_geom_bond_distance
_geom_bond_site_symmetry_2
Cu1 O3 1.932(4) .
Cu1 O2 1.941(4) .
Cu1 O1 1.956(4) .
Cu1 O1 1.968(4) 2_645
Cu1 Cl1 2.7089(18) .
Cu1 Sr1 3.6852(13) 5_467
Cu2 O4 1.945(4) .
Cu2 O4 1.945(4) 4_565
Cu2 O4 1.945(4) 2_645
Cu2 O4 1.945(4) 3_765
Cu2 Cl2 2.817(4) .
Cl1 Cu1 2.7089(18) 2_645
Cl1 Cu1 2.7089(18) 3_765
Cl1 Cu1 2.7089(18) 4_565
P1 O4 1.515(4) .
P1 O3 1.531(4) 6_557
P1 O2 1.544(4) 7_657
P1 O1 1.553(4) .
P1 Sr1 3.6106(19) 2_645
O1 Cu1 1.968(4) 4_565
O2 P1 1.544(4) 7_647
O2 Sr1 2.748(4) 5_467
O3 P1 1.531(4) 6_557
O3 Sr1 2.560(4) 5_467
O5 Sr1 2.591(6) .
O6 Sr1 2.730(6) 2_645
Sr1 O3 2.560(4) 5_567
Sr1 O3 2.560(4) 7_657
Sr1 O5 2.591(6) 3_775
Sr1 O6 2.730(6) 2_655
Sr1 O6 2.730(6) 4_565
Sr1 O2 2.748(4) 5_567
Sr1 O2 2.748(4) 7_657
Sr1 P1 3.6106(19) 2_655
Sr1 P1 3.6106(19) 4_565
Sr1 Cu1 3.6852(13) 5_567
Sr1 Cu1 3.6852(13) 7_657
